data_4126321
loop_
_publ_author_name
'Reany, Ofer'
'Li, Amanda'
'Yefet, Maayan'
'Gilson, Michael K.'
'Keinan, Ehud'

_publ_section_title
;
 Attractive Interactions between Heteroallenes and the Cucurbituril
 Portal.
;
_journal_issue 24
_journal_name_full 'Journal of the American Chemical Society'
_journal_page_first 8138
_journal_page_last 8145
_journal_paper_doi 10.1021/jacs.6b13005
_journal_volume 139
_journal_year 2017
_chemical_formula_moiety 'C36 H36 N24 O12, C8 H18 N8, 2(Cl), 4(H2O)'
_chemical_formula_sum 'C44 H62 Cl2 N32 O16'
_chemical_formula_weight 1366.16
_chemical_name_common Keinan-70
_chemical_name_systematic
; 
 ? 
;
_space_group_IT_number 61
_symmetry_cell_setting orthorhombic
_symmetry_space_group_name_Hall '-P 2ac 2ab'
_symmetry_space_group_name_H-M 'P b c a'
_atom_sites_solution_hydrogens geom
_atom_sites_solution_primary direct
_atom_sites_solution_secondary difmap
_audit_creation_method SHELXL-97
_cell_angle_alpha 90.00
_cell_angle_beta 90.00
_cell_angle_gamma 90.00
_cell_formula_units_Z 4
_cell_length_a 12.2810(6)
_cell_length_b 20.6410(10)
_cell_length_c 21.9930(10)
_cell_measurement_reflns_used 32034
_cell_measurement_temperature 293(2)
_cell_measurement_theta_max 28.53
_cell_measurement_theta_min 1.85
_cell_volume 5575.1(5)
_computing_cell_refinement 'APEX2 v2010.7-0 (Bruker AXS)'
_computing_data_collection 'Bruker Instrument Service v2010.7.0.0'
_computing_data_reduction 'SAINT V7.68A (Bruker AXS, 2009)'
_computing_molecular_graphics 'Mercury 2.4'
_computing_structure_refinement 'SHELXL-97 (Sheldrick, 2008)'
_computing_structure_solution 'SHELXS-97 (Sheldrick, 2008)'
_diffrn_ambient_temperature 293(2)
_diffrn_detector_area_resol_mean 95
_diffrn_measured_fraction_theta_full 0.998
_diffrn_measured_fraction_theta_max 0.998
_diffrn_measurement_device_type 'APEX2 DUO'
_diffrn_measurement_method '\w scans'
_diffrn_radiation_monochromator graphite
_diffrn_radiation_source 'fine-focus sealed tube'
_diffrn_radiation_type MoK\a
_diffrn_radiation_wavelength 0.71073
_diffrn_reflns_av_R_equivalents 0.0186
_diffrn_reflns_av_sigmaI/netI 0.0103
_diffrn_reflns_limit_h_max 14
_diffrn_reflns_limit_h_min -14
_diffrn_reflns_limit_k_max 24
_diffrn_reflns_limit_k_min -24
_diffrn_reflns_limit_l_max 25
_diffrn_reflns_limit_l_min -26
_diffrn_reflns_number 31242
_diffrn_reflns_theta_full 25.05
_diffrn_reflns_theta_max 25.05
_diffrn_reflns_theta_min 1.97
_diffrn_standards_decay_% none
_diffrn_standards_interval_count none
_diffrn_standards_interval_time none
_diffrn_standards_number 0
_exptl_absorpt_coefficient_mu 0.219
_exptl_absorpt_correction_T_max 0.975
_exptl_absorpt_correction_T_min 0.945
_exptl_absorpt_correction_type multi-scan
_exptl_absorpt_process_details
;
'SADABS V2008/1 (Bruker AXS)'
;
_exptl_crystal_colour colorless
_exptl_crystal_density_diffrn 1.628
_exptl_crystal_density_method 'not measured'
_exptl_crystal_description cube
_exptl_crystal_F_000 2848
_exptl_crystal_size_max 0.298
_exptl_crystal_size_mid 0.216
_exptl_crystal_size_min 0.117
_refine_diff_density_max 0.516
_refine_diff_density_min -0.465
_refine_diff_density_rms 0.047
_refine_ls_extinction_method none
_refine_ls_goodness_of_fit_ref 1.059
_refine_ls_hydrogen_treatment mixed
_refine_ls_matrix_type full
_refine_ls_number_parameters 436
_refine_ls_number_reflns 4935
_refine_ls_number_restraints 6
_refine_ls_restrained_S_all 1.059
_refine_ls_R_factor_all 0.0435
_refine_ls_R_factor_gt 0.0389
_refine_ls_shift/su_max 0.002
_refine_ls_shift/su_mean 0.001
_refine_ls_structure_factor_coef Fsqd
_refine_ls_weighting_details 'calc w=1/[\s^2^(Fo^2^)+(0.0618P)^2^+2.7896P] where P=(Fo^2^+2Fc^2^)/3'
_refine_ls_weighting_scheme calc
_refine_ls_wR_factor_gt 0.1081
_refine_ls_wR_factor_ref 0.1112
_reflns_number_gt 4398
_reflns_number_total 4935
_reflns_threshold_expression >2sigma(I)
_cod_data_source_file ja6b13005_si_002.cif
_cod_data_source_block Keinan-70
_cod_depositor_comments
;
The following automatic conversions were performed:

'_symmetry_cell_setting' value 'Orthorhombic' changed to
'orthorhombic' according to
/home/data/users/saulius/crontab/automatic-downloads/current/ACS/lib/dictionaries/cif_core.dic
dictionary named 'cif_core.dic' version 2.4.2 from 2011-04-26.

'_exptl_absorpt_correction_type' value 'multi scan' changed to
'multi-scan' according to
/home/data/users/saulius/crontab/automatic-downloads/current/ACS/lib/dictionaries/cif_core.dic
dictionary named 'cif_core.dic' version 2.4.2 from 2011-04-26.

Automatic conversion script
Id: cif_fix_values 4973 2017-02-22 13:04:09Z antanas 
;
_cod_database_code 4126321

loop_
_symmetry_equiv_pos_as_xyz
'x, y, z'
'-x+1/2, -y, z+1/2'
'x+1/2, -y+1/2, -z'
'-x, y+1/2, -z+1/2'
'-x, -y, -z'
'x-1/2, y, -z-1/2'
'-x-1/2, y-1/2, z'
'x, -y-1/2, z-1/2'

loop_
_atom_site_label
_atom_site_type_symbol
_atom_site_fract_x
_atom_site_fract_y
_atom_site_fract_z
_atom_site_U_iso_or_equiv
_atom_site_adp_type
_atom_site_occupancy
_atom_site_symmetry_multiplicity
_atom_site_calc_flag
_atom_site_refinement_flags
Cl1 Cl 1.17666(8) 0.25871(3) -0.23156(3) 0.0892(3) Uani 1 1 d .
O1 O 1.18149(9) 0.35197(6) -0.08847(6) 0.0358(3) Uani 1 1 d .
O2 O 0.75588(10) 0.46446(6) -0.15996(6) 0.0387(3) Uani 1 1 d .
O3 O 1.09706(10) 0.28663(7) 0.04456(6) 0.0457(3) Uani 1 1 d .
O4 O 0.67701(10) 0.42013(6) -0.00816(6) 0.0368(3) Uani 1 1 d .
O5 O 0.68278(10) 0.50783(6) 0.11393(6) 0.0378(3) Uani 1 1 d .
O6 O 1.11644(10) 0.39565(6) 0.16319(6) 0.0436(3) Uani 1 1 d .
N1 N 1.08858(11) 0.39680(7) -0.16912(6) 0.0292(3) Uani 1 1 d .
N2 N 1.01273(11) 0.31752(7) -0.11591(6) 0.0319(3) Uani 1 1 d .
N3 N 0.84133(11) 0.36761(7) -0.13963(7) 0.0327(3) Uani 1 1 d .
N4 N 0.91495(11) 0.43486(7) -0.20622(7) 0.0331(3) Uani 1 1 d .
N5 N 0.94949(11) 0.28036(7) -0.01835(7) 0.0318(3) Uani 1 1 d .
N6 N 0.92328(11) 0.29506(7) 0.08015(7) 0.0343(3) Uani 1 1 d .
N7 N 0.75084(12) 0.34624(7) 0.05848(7) 0.0328(3) Uani 1 1 d .
N8 N 0.78067(11) 0.33402(7) -0.03995(7) 0.0309(3) Uani 1 1 d .
N9 N 0.93733(11) 0.36814(7) 0.16595(7) 0.0342(3) Uani 1 1 d .
N10 N 0.76038(12) 0.41350(7) 0.14843(7) 0.0332(3) Uani 1 1 d .
N11 N 0.98894(11) 0.46272(7) 0.20497(6) 0.0317(3) Uani 1 1 d .
N12 N 0.80935(11) 0.50606(7) 0.19036(6) 0.0310(3) Uani 1 1 d .
N13 N 0.76370(12) 0.55151(7) 0.00026(7) 0.0368(3) Uani 1 1 d .
H13 H 0.7507 0.5463 0.0384 0.044 Uiso 1 1 calc R
N14 N 0.58189(15) 0.63753(8) 0.03088(10) 0.0541(5) Uani 1 1 d .
N15 N 0.55014(15) 0.62850(9) 0.08271(10) 0.0564(5) Uani 1 1 d .
N16 N 0.5233(2) 0.62683(15) 0.13124(13) 0.0962(9) Uani 1 1 d .
C1 C 1.10226(13) 0.35480(8) -0.12142(7) 0.0288(4) Uani 1 1 d .
C2 C 0.83011(13) 0.42669(8) -0.16732(7) 0.0301(4) Uani 1 1 d .
C3 C 0.99102(13) 0.38217(8) -0.20277(7) 0.0305(4) Uani 1 1 d .
H3 H 1.0076 0.3644 -0.2431 0.037 Uiso 1 1 calc R
C4 C 0.93375(13) 0.33194(8) -0.16189(8) 0.0301(4) Uani 1 1 d .
H4 H 0.9120 0.2932 -0.1846 0.036 Uiso 1 1 calc R
C5 C 1.00571(14) 0.26450(8) -0.07340(8) 0.0326(4) Uani 1 1 d .
H5A H 0.9687 0.2286 -0.0929 0.039 Uiso 1 1 calc R
H5B H 1.0788 0.2503 -0.0633 0.039 Uiso 1 1 calc R
C6 C 0.75602(13) 0.33893(9) -0.10430(8) 0.0320(4) Uani 1 1 d .
H6A H 0.7413 0.2959 -0.1200 0.038 Uiso 1 1 calc R
H6B H 0.6904 0.3645 -0.1093 0.038 Uiso 1 1 calc R
C7 C 1.00056(14) 0.28752(8) 0.03633(8) 0.0320(4) Uani 1 1 d .
C8 C 0.73107(12) 0.37167(8) 0.00235(8) 0.0287(4) Uani 1 1 d .
C9 C 0.83406(13) 0.27888(8) -0.01296(8) 0.0289(4) Uani 1 1 d .
H9 H 0.8035 0.2379 -0.0276 0.035 Uiso 1 1 calc R
C10 C 0.81570(13) 0.28811(8) 0.05610(8) 0.0299(4) Uani 1 1 d .
H10 H 0.7775 0.2511 0.0741 0.036 Uiso 1 1 calc R
C11 C 0.94782(15) 0.30225(8) 0.14404(8) 0.0347(4) Uani 1 1 d .
H11A H 1.0217 0.2875 0.1513 0.042 Uiso 1 1 calc R
H11B H 0.8993 0.2746 0.1672 0.042 Uiso 1 1 calc R
C12 C 0.69788(13) 0.36897(8) 0.11282(8) 0.0319(4) Uani 1 1 d .
H12A H 0.6300 0.3897 0.1014 0.038 Uiso 1 1 calc R
H12B H 0.6799 0.3318 0.1379 0.038 Uiso 1 1 calc R
C13 C 1.02392(14) 0.40728(8) 0.17680(8) 0.0319(4) Uani 1 1 d .
C14 C 0.74529(13) 0.47909(8) 0.14707(7) 0.0292(4) Uani 1 1 d .
C15 C 0.84007(13) 0.39377(8) 0.19238(8) 0.0301(4) Uani 1 1 d .
H15 H 0.8092 0.3643 0.2228 0.036 Uiso 1 1 calc R
C16 C 0.87618(13) 0.45904(8) 0.22099(7) 0.0304(4) Uani 1 1 d .
H16 H 0.8653 0.4598 0.2651 0.037 Uiso 1 1 calc R
C17 C 1.06413(14) 0.50430(9) 0.23653(8) 0.0348(4) Uani 1 1 d .
H17A H 1.1326 0.4815 0.2415 0.042 Uiso 1 1 calc R
H17B H 1.0355 0.5132 0.2768 0.042 Uiso 1 1 calc R
C18 C 0.81842(13) 0.57515(8) 0.19899(8) 0.0319(4) Uani 1 1 d .
H18A H 0.7529 0.5957 0.1837 0.038 Uiso 1 1 calc R
H18B H 0.8230 0.5842 0.2422 0.038 Uiso 1 1 calc R
C19 C 0.57642(16) 0.58274(12) -0.01117(11) 0.0530(5) Uani 1 1 d .
H19A H 0.5184 0.5898 -0.0404 0.064 Uiso 1 1 calc R
H19B H 0.5603 0.5434 0.0112 0.064 Uiso 1 1 calc R
C20 C 0.68198(16) 0.57536(10) -0.04373(9) 0.0442(5) Uani 1 1 d .
H20A H 0.6742 0.5448 -0.0770 0.053 Uiso 1 1 calc R
H20B H 0.7048 0.6167 -0.0604 0.053 Uiso 1 1 calc R
C21 C 0.86879(15) 0.53780(10) -0.02801(9) 0.0404(4) Uani 1 1 d .
H21A H 0.8997 0.5779 -0.0432 0.049 Uiso 1 1 calc R
H21B H 0.8577 0.5092 -0.0624 0.049 Uiso 1 1 calc R
C22 C 0.94705(15) 0.50728(11) 0.01481(9) 0.0462(5) Uani 1 1 d .
H22A H 0.9592 0.5362 0.0489 0.055 Uiso 1 1 calc R
H22B H 0.9159 0.4674 0.0304 0.055 Uiso 1 1 calc R
O80 O 0.9962(2) 0.35637(12) 0.30712(14) 0.1008(8) Uani 1 1 d D
H80A H 0.9360(15) 0.3398(16) 0.3146(19) 0.121 Uiso 1 1 d D
H80B H 1.033(2) 0.3241(12) 0.297(2) 0.121 Uiso 1 1 d D
O81 O 0.79024(13) 0.18816(8) -0.16583(8) 0.0572(4) Uani 1 1 d D
H81A H 0.7425(16) 0.1621(10) -0.1576(11) 0.069 Uiso 1 1 d D
H81B H 0.765(2) 0.2107(10) -0.1939(9) 0.069 Uiso 1 1 d D

loop_
_atom_site_aniso_label
_atom_site_aniso_U_11
_atom_site_aniso_U_22
_atom_site_aniso_U_33
_atom_site_aniso_U_23
_atom_site_aniso_U_13
_atom_site_aniso_U_12
Cl1 0.1406(7) 0.0608(4) 0.0663(4) -0.0105(3) 0.0011(4) 0.0426(4)
O1 0.0290(6) 0.0395(7) 0.0390(7) 0.0009(5) -0.0052(5) 0.0009(5)
O2 0.0318(6) 0.0424(7) 0.0420(7) -0.0012(6) -0.0034(5) 0.0089(5)
O3 0.0245(6) 0.0623(9) 0.0503(8) 0.0000(7) -0.0033(6) 0.0044(6)
O4 0.0339(6) 0.0355(6) 0.0411(7) 0.0020(5) 0.0000(5) 0.0096(5)
O5 0.0334(6) 0.0415(7) 0.0385(7) 0.0057(6) -0.0035(5) 0.0080(5)
O6 0.0287(7) 0.0432(7) 0.0590(9) 0.0037(6) 0.0049(6) 0.0071(5)
N1 0.0244(7) 0.0334(7) 0.0299(7) 0.0002(6) 0.0023(6) 0.0007(6)
N2 0.0247(7) 0.0363(8) 0.0346(8) 0.0037(6) 0.0004(6) -0.0003(6)
N3 0.0259(7) 0.0359(8) 0.0364(8) 0.0009(6) 0.0024(6) 0.0034(6)
N4 0.0282(7) 0.0360(8) 0.0352(8) 0.0021(6) -0.0026(6) 0.0013(6)
N5 0.0240(7) 0.0360(8) 0.0353(8) 0.0031(6) 0.0015(6) 0.0005(6)
N6 0.0264(7) 0.0402(8) 0.0364(8) -0.0024(6) -0.0010(6) 0.0022(6)
N7 0.0306(7) 0.0347(7) 0.0331(7) 0.0031(6) 0.0043(6) 0.0055(6)
N8 0.0290(7) 0.0312(7) 0.0325(7) -0.0011(6) -0.0012(6) 0.0040(6)
N9 0.0283(7) 0.0355(8) 0.0388(8) -0.0024(6) -0.0017(6) 0.0036(6)
N10 0.0297(7) 0.0339(7) 0.0361(8) 0.0026(6) -0.0047(6) 0.0019(6)
N11 0.0254(7) 0.0349(7) 0.0347(8) 0.0025(6) -0.0010(6) 0.0019(6)
N12 0.0268(7) 0.0327(7) 0.0334(7) 0.0026(6) 0.0009(6) 0.0037(6)
N13 0.0296(7) 0.0468(9) 0.0339(8) 0.0038(7) 0.0016(6) 0.0076(6)
N14 0.0507(10) 0.0411(9) 0.0707(13) 0.0033(9) 0.0131(9) 0.0039(8)
N15 0.0438(10) 0.0541(11) 0.0715(14) 0.0027(10) 0.0056(10) 0.0144(8)
N16 0.103(2) 0.117(2) 0.0688(16) 0.0053(15) 0.0248(15) 0.0404(18)
C1 0.0257(8) 0.0301(8) 0.0307(8) -0.0041(7) 0.0027(7) 0.0042(6)
C2 0.0281(8) 0.0343(9) 0.0280(8) -0.0053(7) -0.0077(6) 0.0005(7)
C3 0.0287(8) 0.0358(9) 0.0268(8) -0.0044(7) -0.0004(6) 0.0020(7)
C4 0.0268(8) 0.0321(8) 0.0316(8) -0.0059(7) -0.0013(7) 0.0008(6)
C5 0.0296(8) 0.0272(8) 0.0409(10) 0.0009(7) 0.0037(7) 0.0058(7)
C6 0.0237(8) 0.0390(9) 0.0334(9) -0.0036(7) -0.0029(7) -0.0014(7)
C7 0.0282(9) 0.0264(8) 0.0413(9) 0.0035(7) -0.0005(7) 0.0016(6)
C8 0.0208(7) 0.0293(8) 0.0362(9) -0.0010(7) 0.0009(6) -0.0032(6)
C9 0.0242(8) 0.0238(7) 0.0388(9) -0.0005(7) 0.0003(7) -0.0016(6)
C10 0.0249(8) 0.0274(8) 0.0373(9) 0.0044(7) 0.0012(7) -0.0020(6)
C11 0.0354(9) 0.0323(9) 0.0365(9) 0.0054(7) -0.0041(7) 0.0075(7)
C12 0.0213(8) 0.0393(9) 0.0352(9) 0.0015(7) 0.0046(7) -0.0012(7)
C13 0.0300(8) 0.0340(9) 0.0318(9) 0.0089(7) -0.0005(7) 0.0037(7)
C14 0.0239(8) 0.0367(9) 0.0270(8) 0.0052(7) 0.0068(6) 0.0031(7)
C15 0.0282(8) 0.0338(9) 0.0285(8) 0.0074(7) 0.0022(6) 0.0006(7)
C16 0.0292(8) 0.0367(9) 0.0253(8) 0.0047(7) 0.0014(7) 0.0020(7)
C17 0.0319(9) 0.0407(9) 0.0317(9) 0.0051(7) -0.0086(7) 0.0006(7)
C18 0.0269(8) 0.0336(9) 0.0352(9) -0.0011(7) 0.0076(7) 0.0040(7)
C19 0.0340(10) 0.0595(13) 0.0656(14) -0.0031(11) -0.0085(10) 0.0018(9)
C20 0.0381(10) 0.0499(11) 0.0446(11) 0.0032(9) -0.0078(8) 0.0096(9)
C21 0.0301(9) 0.0506(11) 0.0406(10) -0.0023(8) 0.0043(8) 0.0066(8)
C22 0.0345(10) 0.0579(12) 0.0462(11) -0.0027(9) 0.0018(9) 0.0115(9)
O80 0.0784(14) 0.1057(17) 0.1184(19) 0.0473(15) -0.0479(14) -0.0273(12)
O81 0.0497(9) 0.0584(10) 0.0635(10) 0.0035(8) -0.0043(8) -0.0198(8)

loop_
_atom_type_symbol
_atom_type_description
_atom_type_scat_dispersion_real
_atom_type_scat_dispersion_imag
_atom_type_scat_source
C C 0.0033 0.0016 'International Tables Vol C Tables 4.2.6.8 and 6.1.1.4'
H H 0.0000 0.0000 'International Tables Vol C Tables 4.2.6.8 and 6.1.1.4'
N N 0.0061 0.0033 'International Tables Vol C Tables 4.2.6.8 and 6.1.1.4'
O O 0.0106 0.0060 'International Tables Vol C Tables 4.2.6.8 and 6.1.1.4'
Cl Cl 0.1484 0.1585 'International Tables Vol C Tables 4.2.6.8 and 6.1.1.4'

loop_
_geom_angle_atom_site_label_1
_geom_angle_atom_site_label_2
_geom_angle_atom_site_label_3
_geom_angle
_geom_angle_site_symmetry_1
_geom_angle_site_symmetry_3
C1 N1 C18 120.42(14) . 5_765
C1 N1 C3 111.25(13) . .
C18 N1 C3 120.66(14) 5_765 .
C1 N2 C4 111.75(14) . .
C1 N2 C5 122.71(14) . .
C4 N2 C5 125.09(14) . .
C2 N3 C6 122.37(14) . .
C2 N3 C4 112.55(14) . .
C6 N3 C4 123.38(14) . .
C2 N4 C3 111.82(14) . .
C2 N4 C17 122.33(15) . 5_765
C3 N4 C17 124.55(14) . 5_765
C7 N5 C9 112.76(14) . .
C7 N5 C5 123.27(14) . .
C9 N5 C5 123.09(14) . .
C7 N6 C10 111.75(14) . .
C7 N6 C11 123.70(14) . .
C10 N6 C11 124.24(14) . .
C8 N7 C12 123.09(14) . .
C8 N7 C10 112.72(14) . .
C12 N7 C10 123.45(14) . .
C8 N8 C9 111.98(14) . .
C8 N8 C6 122.35(14) . .
C9 N8 C6 123.50(14) . .
C13 N9 C15 111.28(14) . .
C13 N9 C11 123.22(14) . .
C15 N9 C11 123.84(14) . .
C14 N10 C12 123.48(14) . .
C14 N10 C15 112.85(14) . .
C12 N10 C15 123.52(14) . .
C13 N11 C16 111.74(14) . .
C13 N11 C17 120.99(14) . .
C16 N11 C17 122.26(14) . .
C14 N12 C16 112.53(14) . .
C14 N12 C18 122.92(14) . .
C16 N12 C18 124.13(14) . .
C21 N13 C20 112.70(15) . .
C21 N13 H13 123.7 . .
C20 N13 H13 123.7 . .
N15 N14 C19 117.28(19) . .
N16 N15 N14 172.8(3) . .
O1 C1 N2 124.94(16) . .
O1 C1 N1 125.80(15) . .
N2 C1 N1 109.25(14) . .
O2 C2 N4 125.58(16) . .
O2 C2 N3 126.13(16) . .
N4 C2 N3 108.26(14) . .
N4 C3 N1 114.18(14) . .
N4 C3 C4 104.08(13) . .
N1 C3 C4 102.76(13) . .
N4 C3 H3 111.7 . .
N1 C3 H3 111.7 . .
C4 C3 H3 111.7 . .
N2 C4 N3 113.60(14) . .
N2 C4 C3 104.03(13) . .
N3 C4 C3 102.37(13) . .
N2 C4 H4 112.1 . .
N3 C4 H4 112.1 . .
C3 C4 H4 112.1 . .
N5 C5 N2 113.81(13) . .
N5 C5 H5A 108.8 . .
N2 C5 H5A 108.8 . .
N5 C5 H5B 108.8 . .
N2 C5 H5B 108.8 . .
H5A C5 H5B 107.7 . .
N3 C6 N8 113.92(14) . .
N3 C6 H6A 108.8 . .
N8 C6 H6A 108.8 . .
N3 C6 H6B 108.8 . .
N8 C6 H6B 108.8 . .
H6A C6 H6B 107.7 . .
O3 C7 N6 125.72(17) . .
O3 C7 N5 125.86(17) . .
N6 C7 N5 108.42(14) . .
O4 C8 N8 125.66(16) . .
O4 C8 N7 125.66(15) . .
N8 C8 N7 108.68(14) . .
N5 C9 N8 113.70(14) . .
N5 C9 C10 102.97(13) . .
N8 C9 C10 103.93(13) . .
N5 C9 H9 111.9 . .
N8 C9 H9 111.9 . .
C10 C9 H9 111.9 . .
N6 C10 N7 114.42(14) . .
N6 C10 C9 103.93(13) . .
N7 C10 C9 102.63(13) . .
N6 C10 H10 111.7 . .
N7 C10 H10 111.7 . .
C9 C10 H10 111.7 . .
N6 C11 N9 113.65(14) . .
N6 C11 H11A 108.8 . .
N9 C11 H11A 108.8 . .
N6 C11 H11B 108.8 . .
N9 C11 H11B 108.8 . .
H11A C11 H11B 107.7 . .
N10 C12 N7 114.92(13) . .
N10 C12 H12A 108.5 . .
N7 C12 H12A 108.5 . .
N10 C12 H12B 108.5 . .
N7 C12 H12B 108.5 . .
H12A C12 H12B 107.5 . .
O6 C13 N9 125.43(17) . .
O6 C13 N11 125.24(16) . .
N9 C13 N11 109.33(14) . .
O5 C14 N12 126.05(16) . .
O5 C14 N10 125.67(16) . .
N12 C14 N10 108.24(14) . .
N9 C15 N10 113.63(14) . .
N9 C15 C16 104.32(13) . .
N10 C15 C16 102.81(13) . .
N9 C15 H15 111.8 . .
N10 C15 H15 111.8 . .
C16 C15 H15 111.8 . .
N11 C16 N12 113.63(13) . .
N11 C16 C15 102.88(13) . .
N12 C16 C15 103.46(13) . .
N11 C16 H16 112.1 . .
N12 C16 H16 112.1 . .
C15 C16 H16 112.1 . .
N11 C17 N4 114.21(13) . 5_765
N11 C17 H17A 108.7 . .
N4 C17 H17A 108.7 5_765 .
N11 C17 H17B 108.7 . .
N4 C17 H17B 108.7 5_765 .
H17A C17 H17B 107.6 . .
N1 C18 N12 113.50(13) 5_765 .
N1 C18 H18A 108.9 5_765 .
N12 C18 H18A 108.9 . .
N1 C18 H18B 108.9 5_765 .
N12 C18 H18B 108.9 . .
H18A C18 H18B 107.7 . .
N14 C19 C20 110.08(18) . .
N14 C19 H19A 109.6 . .
C20 C19 H19A 109.6 . .
N14 C19 H19B 109.6 . .
C20 C19 H19B 109.6 . .
H19A C19 H19B 108.2 . .
N13 C20 C19 108.09(17) . .
N13 C20 H20A 110.1 . .
C19 C20 H20A 110.1 . .
N13 C20 H20B 110.1 . .
C19 C20 H20B 110.1 . .
H20A C20 H20B 108.4 . .
N13 C21 C22 112.59(16) . .
N13 C21 H21A 109.1 . .
C22 C21 H21A 109.1 . .
N13 C21 H21B 109.1 . .
C22 C21 H21B 109.1 . .
H21A C21 H21B 107.8 . .
C22 C22 C21 112.0(2) 5_765 .
C22 C22 H22A 109.2 5_765 .
C21 C22 H22A 109.2 . .
C22 C22 H22B 109.2 5_765 .
C21 C22 H22B 109.2 . .
H22A C22 H22B 107.9 . .
H80A O80 H80B 102(2) . .
H81A O81 H81B 106(2) . .

loop_
_geom_bond_atom_site_label_1
_geom_bond_atom_site_label_2
_geom_bond_distance
_geom_bond_site_symmetry_2
O1 C1 1.214(2) .
O2 C2 1.210(2) .
O3 C7 1.199(2) .
O4 C8 1.222(2) .
O5 C14 1.213(2) .
O6 C13 1.199(2) .
N1 C1 1.371(2) .
N1 C18 1.439(2) 5_765
N1 C3 1.440(2) .
N2 C1 1.347(2) .
N2 C4 1.432(2) .
N2 C5 1.442(2) .
N3 C2 1.370(2) .
N3 C6 1.432(2) .
N3 C4 1.439(2) .
N4 C2 1.359(2) .
N4 C3 1.436(2) .
N4 C17 1.445(2) 5_765
N5 C7 1.364(2) .
N5 C9 1.423(2) .
N5 C5 1.432(2) .
N6 C7 1.362(2) .
N6 C10 1.430(2) .
N6 C11 1.445(2) .
N7 C8 1.363(2) .
N7 C12 1.439(2) .
N7 C10 1.441(2) .
N8 C8 1.357(2) .
N8 C9 1.441(2) .
N8 C6 1.451(2) .
N9 C13 1.357(2) .
N9 C15 1.430(2) .
N9 C11 1.449(2) .
N10 C14 1.367(2) .
N10 C12 1.431(2) .
N10 C15 1.435(2) .
N11 C13 1.370(2) .
N11 C16 1.431(2) .
N11 C17 1.439(2) .
N12 C14 1.355(2) .
N12 C16 1.439(2) .
N12 C18 1.443(2) .
N13 C21 1.460(2) .
N13 C20 1.478(2) .
N13 H13 0.8600 .
N14 N15 1.219(3) .
N14 C19 1.463(3) .
N15 N16 1.118(3) .
C3 C4 1.542(2) .
C3 H3 0.9800 .
C4 H4 0.9800 .
C5 H5A 0.9700 .
C5 H5B 0.9700 .
C6 H6A 0.9700 .
C6 H6B 0.9700 .
C9 C10 1.547(2) .
C9 H9 0.9800 .
C10 H10 0.9800 .
C11 H11A 0.9700 .
C11 H11B 0.9700 .
C12 H12A 0.9700 .
C12 H12B 0.9700 .
C15 C16 1.552(2) .
C15 H15 0.9800 .
C16 H16 0.9800 .
C17 N4 1.445(2) 5_765
C17 H17A 0.9700 .
C17 H17B 0.9700 .
C18 N1 1.439(2) 5_765
C18 H18A 0.9700 .
C18 H18B 0.9700 .
C19 C20 1.489(3) .
C19 H19A 0.9700 .
C19 H19B 0.9700 .
C20 H20A 0.9700 .
C20 H20B 0.9700 .
C21 C22 1.486(3) .
C21 H21A 0.9700 .
C21 H21B 0.9700 .
C22 C22 1.485(4) 5_765
C22 H22A 0.9700 .
C22 H22B 0.9700 .
O80 H80A 0.831(10) .
O80 H80B 0.834(10) .
O81 H81A 0.816(10) .
O81 H81B 0.832(10) .

loop_
_geom_torsion_atom_site_label_1
_geom_torsion_atom_site_label_2
_geom_torsion_atom_site_label_3
_geom_torsion_atom_site_label_4
_geom_torsion
_geom_torsion_site_symmetry_1
_geom_torsion_site_symmetry_4
C19 N14 N15 N16 -177(2) . .
C4 N2 C1 O1 -179.49(15) . .
C5 N2 C1 O1 -6.8(3) . .
C4 N2 C1 N1 1.58(19) . .
C5 N2 C1 N1 174.25(14) . .
C18 N1 C1 O1 23.7(2) 5_765 .
C3 N1 C1 O1 173.37(16) . .
C18 N1 C1 N2 -157.35(14) 5_765 .
C3 N1 C1 N2 -7.71(18) . .
C3 N4 C2 O2 178.16(16) . .
C17 N4 C2 O2 10.7(3) 5_765 .
C3 N4 C2 N3 -3.86(18) . .
C17 N4 C2 N3 -171.36(14) 5_765 .
C6 N3 C2 O2 9.4(3) . .
C4 N3 C2 O2 175.05(16) . .
C6 N3 C2 N4 -168.52(14) . .
C4 N3 C2 N4 -2.92(19) . .
C2 N4 C3 N1 -102.84(16) . .
C17 N4 C3 N1 64.3(2) 5_765 .
C2 N4 C3 C4 8.40(17) . .
C17 N4 C3 C4 175.57(14) 5_765 .
C1 N1 C3 N4 122.00(15) . .
C18 N1 C3 N4 -88.44(18) 5_765 .
C1 N1 C3 C4 9.97(16) . .
C18 N1 C3 C4 159.53(13) 5_765 .
C1 N2 C4 N3 -105.94(16) . .
C5 N2 C4 N3 81.59(19) . .
C1 N2 C4 C3 4.55(18) . .
C5 N2 C4 C3 -167.91(14) . .
C2 N3 C4 N2 119.24(16) . .
C6 N3 C4 N2 -75.3(2) . .
C2 N3 C4 C3 7.72(17) . .
C6 N3 C4 C3 173.16(14) . .
N4 C3 C4 N2 -127.77(13) . .
N1 C3 C4 N2 -8.44(16) . .
N4 C3 C4 N3 -9.26(16) . .
N1 C3 C4 N3 110.06(14) . .
C7 N5 C5 N2 -108.31(18) . .
C9 N5 C5 N2 83.22(19) . .
C1 N2 C5 N5 99.02(18) . .
C4 N2 C5 N5 -89.3(2) . .
C2 N3 C6 N8 -112.85(17) . .
C4 N3 C6 N8 83.1(2) . .
C8 N8 C6 N3 108.62(17) . .
C9 N8 C6 N3 -89.49(19) . .
C10 N6 C7 O3 -174.76(17) . .
C11 N6 C7 O3 -0.9(3) . .
C10 N6 C7 N5 4.50(19) . .
C11 N6 C7 N5 178.32(15) . .
C9 N5 C7 O3 175.67(17) . .
C5 N5 C7 O3 6.1(3) . .
C9 N5 C7 N6 -3.59(19) . .
C5 N5 C7 N6 -173.13(14) . .
C9 N8 C8 O4 -177.46(15) . .
C6 N8 C8 O4 -13.7(2) . .
C9 N8 C8 N7 2.10(18) . .
C6 N8 C8 N7 165.87(14) . .
C12 N7 C8 O4 8.5(3) . .
C10 N7 C8 O4 178.89(15) . .
C12 N7 C8 N8 -171.11(14) . .
C10 N7 C8 N8 -0.67(19) . .
C7 N5 C9 N8 113.08(16) . .
C5 N5 C9 N8 -77.4(2) . .
C7 N5 C9 C10 1.31(18) . .
C5 N5 C9 C10 170.87(14) . .
C8 N8 C9 N5 -113.73(16) . .
C6 N8 C9 N5 82.72(19) . .
C8 N8 C9 C10 -2.55(17) . .
C6 N8 C9 C10 -166.10(14) . .
C7 N6 C10 N7 -114.66(16) . .
C11 N6 C10 N7 71.6(2) . .
C7 N6 C10 C9 -3.56(18) . .
C11 N6 C10 C9 -177.33(14) . .
C8 N7 C10 N6 111.01(17) . .
C12 N7 C10 N6 -78.6(2) . .
C8 N7 C10 C9 -0.88(18) . .
C12 N7 C10 C9 169.53(14) . .
N5 C9 C10 N6 1.31(16) . .
N8 C9 C10 N6 -117.52(14) . .
N5 C9 C10 N7 120.79(14) . .
N8 C9 C10 N7 1.96(16) . .
C7 N6 C11 N9 103.83(19) . .
C10 N6 C11 N9 -83.1(2) . .
C13 N9 C11 N6 -103.27(19) . .
C15 N9 C11 N6 92.7(2) . .
C14 N10 C12 N7 100.17(19) . .
C15 N10 C12 N7 -84.4(2) . .
C8 N7 C12 N10 -98.61(19) . .
C10 N7 C12 N10 91.97(19) . .
C15 N9 C13 O6 175.13(17) . .
C11 N9 C13 O6 9.3(3) . .
C15 N9 C13 N11 -5.78(19) . .
C11 N9 C13 N11 -171.58(14) . .
C16 N11 C13 O6 -173.64(17) . .
C17 N11 C13 O6 -18.2(3) . .
C16 N11 C13 N9 7.26(19) . .
C17 N11 C13 N9 162.74(14) . .
C16 N12 C14 O5 -178.65(15) . .
C18 N12 C14 O5 -5.8(3) . .
C16 N12 C14 N10 3.33(18) . .
C18 N12 C14 N10 176.18(14) . .
C12 N10 C14 O5 -4.3(3) . .
C15 N10 C14 O5 179.86(15) . .
C12 N10 C14 N12 173.77(14) . .
C15 N10 C14 N12 -2.11(19) . .
C13 N9 C15 N10 113.38(16) . .
C11 N9 C15 N10 -80.9(2) . .
C13 N9 C15 C16 2.19(18) . .
C11 N9 C15 C16 167.88(14) . .
C14 N10 C15 N9 -111.92(16) . .
C12 N10 C15 N9 72.2(2) . .
C14 N10 C15 C16 0.19(17) . .
C12 N10 C15 C16 -175.69(14) . .
C13 N11 C16 N12 -116.68(16) . .
C17 N11 C16 N12 88.20(18) . .
C13 N11 C16 C15 -5.54(17) . .
C17 N11 C16 C15 -160.66(14) . .
C14 N12 C16 N11 107.69(16) . .
C18 N12 C16 N11 -65.1(2) . .
C14 N12 C16 C15 -3.09(17) . .
C18 N12 C16 C15 -175.85(14) . .
N9 C15 C16 N11 1.97(16) . .
N10 C15 C16 N11 -116.87(13) . .
N9 C15 C16 N12 120.49(14) . .
N10 C15 C16 N12 1.65(16) . .
C13 N11 C17 N4 108.68(17) . 5_765
C16 N11 C17 N4 -98.43(18) . 5_765
C14 N12 C18 N1 -96.62(18) . 5_765
C16 N12 C18 N1 75.4(2) . 5_765
N15 N14 C19 C20 -131.7(2) . .
C21 N13 C20 C19 175.63(17) . .
N14 C19 C20 N13 70.8(2) . .
C20 N13 C21 C22 -173.88(17) . .
N13 C21 C22 C22 179.1(2) . 5_765
